data_4314051
loop_
_publ_author_name
'Timothy J. Boyle'
'Nicholas L. Andrews'
'Mark A. Rodriguez'
'Charles Campana'
'Timothy Yiu'

_publ_section_title
;
 Structural Variations of Potassium Aryloxides
;
_journal_name_full 'Inorganic Chemistry'
_journal_page_first 5357
_journal_page_last 5366
_journal_paper_doi 10.1021/ic034222k
_journal_volume 42
_journal_year 2003
_chemical_formula_sum 'C26 H28 K2 N2 O2'
_chemical_formula_weight 478.70
_chemical_name_common K2(DMP)2(Py)2
_chemical_name_systematic
; 
 ? 
;
_space_group_IT_number 2
_symmetry_cell_setting triclinic
_symmetry_space_group_name_Hall '-P 1'
_symmetry_space_group_name_H-M 'P -1'
_atom_sites_solution_hydrogens geom
_atom_sites_solution_primary direct
_atom_sites_solution_secondary difmap
_audit_creation_method SHELXL-97
_cell_angle_alpha 117.927(3)
_cell_angle_beta 108.854(3)
_cell_angle_gamma 98.180(3)
_cell_formula_units_Z 2
_cell_length_a 11.485(2)
_cell_length_b 11.844(2)
_cell_length_c 12.012(2)
_cell_measurement_temperature 168(2)
_cell_volume 1279.2(4)
_computing_cell_refinement 'Bruker SMART'
_computing_data_collection 'Bruker SMART'
_computing_data_reduction 'Bruker SHELXTL'
_computing_molecular_graphics 'Bruker SHELXTL'
_computing_publication_material 'Bruker SHELXTL'
_computing_structure_refinement 'SHELXL-97 (Sheldrick, 1997)'
_computing_structure_solution 'SHELXS-97 (Sheldrick, 1990)'
_diffrn_ambient_temperature 168(2)
_diffrn_measured_fraction_theta_full 0.899
_diffrn_measured_fraction_theta_max 0.899
_diffrn_measurement_device_type 'CCD area detector'
_diffrn_measurement_method 'phi and omega scans'
_diffrn_radiation_monochromator graphite
_diffrn_radiation_source 'fine-focus sealed tube'
_diffrn_radiation_type MoK\a
_diffrn_radiation_wavelength 0.71073
_diffrn_reflns_av_R_equivalents 0.0165
_diffrn_reflns_av_sigmaI/netI 0.0240
_diffrn_reflns_limit_h_max 15
_diffrn_reflns_limit_h_min -15
_diffrn_reflns_limit_k_max 15
_diffrn_reflns_limit_k_min -15
_diffrn_reflns_limit_l_max 15
_diffrn_reflns_limit_l_min -15
_diffrn_reflns_number 11005
_diffrn_reflns_theta_full 28.38
_diffrn_reflns_theta_max 28.38
_diffrn_reflns_theta_min 2.00
_exptl_absorpt_coefficient_mu 0.394
_exptl_absorpt_correction_type 'SADABS (V2.03)'
_exptl_crystal_colour colorless
_exptl_crystal_density_diffrn 1.243
_exptl_crystal_density_method 'not measured'
_exptl_crystal_description sphere
_exptl_crystal_F_000 504
_exptl_crystal_size_max 0.35
_exptl_crystal_size_min 0.30
_refine_diff_density_max 0.456
_refine_diff_density_min -0.220
_refine_diff_density_rms 0.038
_refine_ls_extinction_method none
_refine_ls_goodness_of_fit_ref 1.020
_refine_ls_hydrogen_treatment mixed
_refine_ls_matrix_type full
_refine_ls_number_parameters 337
_refine_ls_number_reflns 5763
_refine_ls_number_restraints 0
_refine_ls_restrained_S_all 1.020
_refine_ls_R_factor_all 0.0404
_refine_ls_R_factor_gt 0.0317
_refine_ls_shift/su_max 0.003
_refine_ls_shift/su_mean 0.000
_refine_ls_structure_factor_coef Fsqd
_refine_ls_weighting_details 'calc w=1/[\s^2^(Fo^2^)+(0.0407P)^2^+0.3572P] where P=(Fo^2^+2Fc^2^)/3'
_refine_ls_weighting_scheme calc
_refine_ls_wR_factor_gt 0.0812
_refine_ls_wR_factor_ref 0.0868
_reflns_number_gt 4805
_reflns_number_total 5763
_reflns_threshold_expression >2sigma(I)
_cod_data_source_file ic034222ksi20030227_032620_08.cif
_cod_data_source_block mar073p
_cod_depositor_comments
;
The following automatic conversions were performed:

'_symmetry_cell_setting' value 'Triclinic' changed to 'triclinic'
according to the built-in table from CIF Core dictionary named
'cif_core.dic' version 2.4.1 from 2010-06-29.

Automatic conversion script
Id: cif_fix_values 1646 2011-03-28 12:23:43Z adriana 
;
_cod_database_code 4314051

loop_
_symmetry_equiv_pos_as_xyz
'x, y, z'
'-x, -y, -z'

loop_
_atom_site_label
_atom_site_type_symbol
_atom_site_fract_x
_atom_site_fract_y
_atom_site_fract_z
_atom_site_U_iso_or_equiv
_atom_site_adp_type
_atom_site_occupancy
_atom_site_symmetry_multiplicity
_atom_site_calc_flag
_atom_site_refinement_flags
_atom_site_disorder_assembly
_atom_site_disorder_group
K1 K 0.69379(3) 0.61851(3) 0.45455(3) 0.03213(8) Uani 1 1 d . . .
K2 K 0.45227(3) 0.61656(3) 0.19293(3) 0.03694(9) Uani 1 1 d . . .
N1 N 0.92172(15) 0.84932(15) 0.70560(16) 0.0576(4) Uani 1 1 d . . .
N2 N 0.67899(13) 0.85513(13) 0.41348(14) 0.0439(3) Uani 1 1 d . . .
O1 O 0.64602(10) 0.52936(11) 0.18964(10) 0.0394(2) Uani 1 1 d . . .
O2 O 0.45309(10) 0.61442(11) 0.40360(10) 0.0399(2) Uani 1 1 d . . .
C1 C 0.66280(14) 0.42553(14) 0.09868(14) 0.0333(3) Uani 1 1 d . . .
C2 C 0.56296(15) 0.29322(16) 0.00818(15) 0.0387(3) Uani 1 1 d . . .
H2A H 0.3864(19) 0.182(2) -0.033(2) 0.056(5) Uiso 1 1 d . . .
H2B H 0.3817(19) 0.320(2) -0.022(2) 0.060(5) Uiso 1 1 d . . .
H2C H 0.4475(18) 0.3230(19) 0.118(2) 0.055(5) Uiso 1 1 d . . .
C3 C 0.58178(17) 0.18420(16) -0.09041(17) 0.0451(4) Uani 1 1 d . . .
H3 H 0.5149 0.0966 -0.1482 0.054 Uiso 1 1 calc R . .
C4 C 0.69595(18) 0.20046(17) -0.10629(17) 0.0484(4) Uani 1 1 d . . .
H4 H 0.7072 0.1252 -0.1748 0.058 Uiso 1 1 calc R . .
C5 C 0.79351(16) 0.32832(17) -0.02059(17) 0.0449(4) Uani 1 1 d . . .
H5 H 0.8718 0.3399 -0.0316 0.054 Uiso 1 1 calc R . .
C6 C 0.78002(14) 0.44029(15) 0.08117(15) 0.0373(3) Uani 1 1 d . . .
H6A H 0.963(2) 0.580(2) 0.161(2) 0.072(6) Uiso 1 1 d . . .
H6B H 0.853(2) 0.647(2) 0.151(2) 0.067(6) Uiso 1 1 d . . .
H6C H 0.911(2) 0.612(2) 0.268(2) 0.072(6) Uiso 1 1 d . . .
C7 C 0.43499(19) 0.2775(2) 0.0179(2) 0.0522(4) Uani 1 1 d . . .
C8 C 0.88438(17) 0.57939(19) 0.1709(2) 0.0496(4) Uani 1 1 d . . .
C9 C 0.37175(13) 0.61389(13) 0.45727(14) 0.0302(3) Uani 1 1 d . . .
C10 C 0.41527(14) 0.69377(14) 0.60581(15) 0.0343(3) Uani 1 1 d . . .
C11 C 0.32636(17) 0.69279(16) 0.66077(17) 0.0432(3) Uani 1 1 d . . .
H11 H 0.3567 0.7467 0.7599 0.052 Uiso 1 1 calc R . .
C12 C 0.19388(17) 0.61486(17) 0.5743(2) 0.0481(4) Uani 1 1 d . . .
H12 H 0.1343 0.6141 0.6137 0.058 Uiso 1 1 calc R . .
C13 C 0.14990(15) 0.53837(15) 0.43009(18) 0.0413(3) Uani 1 1 d . . .
H13 H 0.0590 0.4864 0.3706 0.050 Uiso 1 1 calc R . .
C14 C 0.23540(13) 0.53565(13) 0.37019(15) 0.0330(3) Uani 1 1 d . . .
H14A H 0.098(2) 0.392(2) 0.165(2) 0.072(6) Uiso 1 1 d . . .
H14B H 0.2427(19) 0.397(2) 0.183(2) 0.057(5) Uiso 1 1 d . . .
H14C H 0.1839(18) 0.5129(19) 0.175(2) 0.055(5) Uiso 1 1 d . . .
C15 C 0.55847(18) 0.7790(2) 0.69843(18) 0.0505(4) Uani 1 1 d . . .
H15A H 0.5788(18) 0.8458(19) 0.803(2) 0.057(5) Uiso 1 1 d . . .
H15B H 0.617(2) 0.722(2) 0.698(2) 0.060(6) Uiso 1 1 d . . .
H15C H 0.5876(19) 0.833(2) 0.667(2) 0.065(6) Uiso 1 1 d . . .
C16 C 0.18718(17) 0.45400(18) 0.21325(17) 0.0464(4) Uani 1 1 d . . .
C17 C 1.0282(2) 0.83869(18) 0.7821(2) 0.0605(5) Uani 1 1 d . . .
H17 H 1.0339 0.7504 0.7490 0.073 Uiso 1 1 calc R . .
C18 C 1.12988(18) 0.9471(2) 0.9057(2) 0.0575(5) Uani 1 1 d . . .
H18 H 1.2038 0.9337 0.9554 0.069 Uiso 1 1 calc R . .
C19 C 1.12278(17) 1.07353(18) 0.95532(19) 0.0521(4) Uani 1 1 d . . .
H19 H 1.1910 1.1505 1.0412 0.063 Uiso 1 1 calc R . .
C20 C 1.01508(19) 1.08775(18) 0.8788(2) 0.0568(4) Uani 1 1 d . . .
H20 H 1.0077 1.1752 0.9102 0.068 Uiso 1 1 calc R . .
C21 C 0.91790(18) 0.9738(2) 0.75630(19) 0.0582(5) Uani 1 1 d . . .
H21 H 0.8434 0.9853 0.7048 0.070 Uiso 1 1 calc R . .
C22 C 0.76983(18) 0.87929(17) 0.37450(18) 0.0485(4) Uani 1 1 d . . .
H22 H 0.7946 0.8059 0.3225 0.058 Uiso 1 1 calc R . .
C23 C 0.8304(2) 1.0079(2) 0.4067(2) 0.0706(6) Uani 1 1 d . . .
H23 H 0.8958 1.0233 0.3781 0.085 Uiso 1 1 calc R . .
C24 C 0.7916(2) 1.11406(19) 0.4829(2) 0.0751(7) Uani 1 1 d . . .
H24 H 0.8307 1.2039 0.5077 0.090 Uiso 1 1 calc R . .
C25 C 0.6978(3) 1.0865(2) 0.5205(2) 0.0717(6) Uani 1 1 d . . .
H25 H 0.6689 1.1564 0.5710 0.086 Uiso 1 1 calc R . .
C26 C 0.6462(2) 0.9592(2) 0.4856(2) 0.0571(5) Uani 1 1 d . . .
H26 H 0.5816 0.9424 0.5146 0.069 Uiso 1 1 calc R . .

loop_
_atom_site_aniso_label
_atom_site_aniso_U_11
_atom_site_aniso_U_22
_atom_site_aniso_U_33
_atom_site_aniso_U_23
_atom_site_aniso_U_13
_atom_site_aniso_U_12
K1 0.03210(15) 0.03327(15) 0.02939(15) 0.01718(12) 0.01221(12) 0.01091(12)
K2 0.03826(17) 0.04988(19) 0.03354(16) 0.02875(15) 0.01721(13) 0.01901(14)
N1 0.0470(8) 0.0440(8) 0.0479(8) 0.0073(7) 0.0160(7) 0.0067(7)
N2 0.0471(7) 0.0396(7) 0.0453(7) 0.0233(6) 0.0209(6) 0.0152(6)
O1 0.0443(6) 0.0458(6) 0.0336(5) 0.0211(5) 0.0222(5) 0.0214(5)
O2 0.0332(5) 0.0592(6) 0.0352(5) 0.0301(5) 0.0180(4) 0.0144(5)
C1 0.0401(7) 0.0415(7) 0.0273(6) 0.0230(6) 0.0161(6) 0.0193(6)
C2 0.0464(8) 0.0448(8) 0.0330(7) 0.0270(7) 0.0178(6) 0.0162(7)
C3 0.0571(10) 0.0383(8) 0.0375(8) 0.0229(7) 0.0154(7) 0.0163(7)
C4 0.0618(10) 0.0466(9) 0.0407(8) 0.0224(7) 0.0236(8) 0.0328(8)
C5 0.0460(9) 0.0544(9) 0.0435(8) 0.0274(8) 0.0234(7) 0.0307(8)
C6 0.0359(7) 0.0450(8) 0.0342(7) 0.0232(6) 0.0146(6) 0.0195(6)
C7 0.0508(10) 0.0562(11) 0.0489(10) 0.0300(9) 0.0239(8) 0.0085(9)
C8 0.0360(8) 0.0517(10) 0.0564(11) 0.0258(9) 0.0206(8) 0.0179(7)
C9 0.0325(7) 0.0323(6) 0.0325(7) 0.0215(6) 0.0155(5) 0.0121(5)
C10 0.0410(8) 0.0316(7) 0.0329(7) 0.0201(6) 0.0164(6) 0.0109(6)
C11 0.0616(10) 0.0405(8) 0.0431(8) 0.0254(7) 0.0337(8) 0.0241(7)
C12 0.0548(10) 0.0499(9) 0.0708(11) 0.0401(9) 0.0468(9) 0.0287(8)
C13 0.0334(7) 0.0380(8) 0.0637(10) 0.0330(8) 0.0251(7) 0.0147(6)
C14 0.0327(7) 0.0286(6) 0.0394(7) 0.0203(6) 0.0151(6) 0.0114(5)
C15 0.0473(10) 0.0551(10) 0.0341(8) 0.0246(8) 0.0090(7) 0.0004(8)
C16 0.0396(9) 0.0443(9) 0.0380(8) 0.0183(7) 0.0080(7) 0.0080(7)
C17 0.0679(12) 0.0365(9) 0.0754(13) 0.0252(9) 0.0380(11) 0.0200(8)
C18 0.0449(10) 0.0632(11) 0.0666(12) 0.0397(10) 0.0196(9) 0.0222(9)
C19 0.0412(9) 0.0456(9) 0.0446(9) 0.0156(8) 0.0109(7) 0.0045(7)
C20 0.0615(11) 0.0396(9) 0.0524(10) 0.0156(8) 0.0206(9) 0.0215(8)
C21 0.0494(10) 0.0626(11) 0.0447(9) 0.0202(9) 0.0130(8) 0.0267(9)
C22 0.0590(10) 0.0443(9) 0.0500(9) 0.0258(8) 0.0315(8) 0.0217(8)
C23 0.0668(13) 0.0786(14) 0.0821(15) 0.0576(13) 0.0344(12) 0.0134(11)
C24 0.0953(17) 0.0330(9) 0.0702(13) 0.0310(9) 0.0095(12) 0.0094(10)
C25 0.1081(18) 0.0565(12) 0.0588(12) 0.0329(10) 0.0359(12) 0.0492(12)
C26 0.0680(12) 0.0701(12) 0.0568(11) 0.0414(10) 0.0352(9) 0.0432(10)

loop_
_atom_type_symbol
_atom_type_description
_atom_type_scat_dispersion_real
_atom_type_scat_dispersion_imag
_atom_type_scat_source
C C 0.0033 0.0016 'International Tables Vol C Tables 4.2.6.8 and 6.1.1.4'
H H 0.0000 0.0000 'International Tables Vol C Tables 4.2.6.8 and 6.1.1.4'
O O 0.0106 0.0060 'International Tables Vol C Tables 4.2.6.8 and 6.1.1.4'
K K 0.2009 0.2494 'International Tables Vol C Tables 4.2.6.8 and 6.1.1.4'
N N 0.0061 0.0033 'International Tables Vol C Tables 4.2.6.8 and 6.1.1.4'

loop_
_geom_angle_atom_site_label_1
_geom_angle_atom_site_label_2
_geom_angle_atom_site_label_3
_geom_angle
_geom_angle_site_symmetry_1
_geom_angle_site_symmetry_3
_geom_angle_publ_flag
O2 K1 O1 91.89(3) . . ?
O2 K1 N1 121.98(4) . . ?
O1 K1 N1 125.43(4) . . ?
O2 K1 N2 75.25(4) . . ?
O1 K1 N2 71.78(4) . . ?
N1 K1 N2 77.14(5) . . ?
O2 K1 C12 128.87(4) . 2_666 ?
O1 K1 C12 88.17(4) . 2_666 ?
N1 K1 C12 98.23(5) . 2_666 ?
N2 K1 C12 150.02(4) . 2_666 ?
O2 K1 C11 104.85(4) . 2_666 ?
O1 K1 C11 80.31(4) . 2_666 ?
N1 K1 C11 122.27(5) . 2_666 ?
N2 K1 C11 152.06(4) . 2_666 ?
C12 K1 C11 25.22(5) 2_666 2_666 ?
O2 K1 C13 129.40(4) . 2_666 ?
O1 K1 C13 112.64(4) . 2_666 ?
N1 K1 C13 79.46(5) . 2_666 ?
N2 K1 C13 153.08(4) . 2_666 ?
C12 K1 C13 25.10(4) 2_666 2_666 ?
C11 K1 C13 43.58(4) 2_666 2_666 ?
O2 K1 C14 107.11(3) . 2_666 ?
O1 K1 C14 129.50(4) . 2_666 ?
N1 K1 C14 83.24(5) . 2_666 ?
N2 K1 C14 157.64(4) . 2_666 ?
C12 K1 C14 43.48(4) 2_666 2_666 ?
C11 K1 C14 49.95(4) 2_666 2_666 ?
C13 K1 C14 24.20(4) 2_666 2_666 ?
O2 K1 C10 85.78(4) . 2_666 ?
O1 K1 C10 95.53(3) . 2_666 ?
N1 K1 C10 125.50(5) . 2_666 ?
N2 K1 C10 156.50(4) . 2_666 ?
C12 K1 C10 43.48(4) 2_666 2_666 ?
C11 K1 C10 24.14(4) 2_666 2_666 ?
C13 K1 C10 49.90(4) 2_666 2_666 ?
C14 K1 C10 42.41(3) 2_666 2_666 ?
O2 K1 K2 47.16(2) . . ?
O1 K1 K2 48.07(2) . . ?
N1 K1 K2 128.69(4) . . ?
N2 K1 K2 51.77(3) . . ?
C12 K1 K2 127.59(4) 2_666 . ?
C11 K1 K2 107.32(3) 2_666 . ?
C13 K1 K2 150.87(3) 2_666 . ?
C14 K1 K2 145.02(3) 2_666 . ?
C10 K1 K2 104.98(3) 2_666 . ?
O2 K1 C9 86.76(3) . 2_666 ?
O1 K1 C9 119.60(3) . 2_666 ?
N1 K1 C9 105.00(5) . 2_666 ?
N2 K1 C9 159.40(4) . 2_666 ?
C12 K1 C9 50.57(4) 2_666 2_666 ?
C11 K1 C9 42.71(4) 2_666 2_666 ?
C13 K1 C9 42.68(3) 2_666 2_666 ?
C14 K1 C9 24.05(3) 2_666 2_666 ?
C10 K1 C9 24.11(3) 2_666 2_666 ?
K2 K1 C9 121.00(3) . 2_666 ?
O2 K2 O1 95.58(3) . . ?
O2 K2 N2 80.45(4) . . ?
O1 K2 N2 76.58(4) . . ?
O2 K2 C2 161.07(4) . 2_665 ?
O1 K2 C2 98.61(4) . 2_665 ?
N2 K2 C2 90.72(4) . 2_665 ?
O2 K2 C1 157.79(4) . 2_665 ?
O1 K2 C1 101.06(4) . 2_665 ?
N2 K2 C1 117.59(4) . 2_665 ?
C2 K2 C1 27.03(4) 2_665 2_665 ?
O2 K2 C3 135.19(4) . 2_665 ?
O1 K2 C3 117.30(4) . 2_665 ?
N2 K2 C3 78.87(4) . 2_665 ?
C2 K2 C3 25.88(4) 2_665 2_665 ?
C1 K2 C3 46.31(4) 2_665 2_665 ?
O2 K2 C6 131.86(4) . 2_665 ?
O1 K2 C6 123.61(4) . 2_665 ?
N2 K2 C6 131.10(4) . 2_665 ?
C2 K2 C6 46.06(4) 2_665 2_665 ?
C1 K2 C6 26.29(4) 2_665 2_665 ?
C3 K2 C6 52.25(4) 2_665 2_665 ?
O2 K2 C5 117.05(4) . 2_665 ?
O1 K2 C5 146.23(4) . 2_665 ?
N2 K2 C5 115.32(4) . 2_665 ?
C2 K2 C5 52.12(4) 2_665 2_665 ?
C1 K2 C5 45.17(4) 2_665 2_665 ?
C3 K2 C5 43.58(5) 2_665 2_665 ?
C6 K2 C5 24.87(4) 2_665 2_665 ?
O2 K2 C4 118.00(4) . 2_665 ?
O1 K2 C4 141.91(4) . 2_665 ?
N2 K2 C4 91.00(5) . 2_665 ?
C2 K2 C4 44.93(4) 2_665 2_665 ?
C1 K2 C4 53.05(4) 2_665 2_665 ?
C3 K2 C4 24.82(4) 2_665 2_665 ?
C6 K2 C4 44.16(4) 2_665 2_665 ?
C5 K2 C4 24.46(4) 2_665 2_665 ?
O2 K2 K1 49.13(3) . . ?
O1 K2 K1 50.03(2) . . ?
N2 K2 K1 57.63(3) . . ?
C2 K2 K1 137.31(3) 2_665 . ?
C1 K2 K1 150.72(3) 2_665 . ?
C3 K2 K1 135.95(3) 2_665 . ?
C6 K2 K1 170.06(3) 2_665 . ?
C5 K2 K1 163.35(3) 2_665 . ?
C4 K2 K1 145.78(3) 2_665 . ?
O2 K2 C7 92.03(4) . . ?
O1 K2 C7 52.88(4) . . ?
N2 K2 C7 128.01(4) . . ?
C2 K2 C7 106.51(5) 2_665 . ?
C1 K2 C7 86.47(4) 2_665 . ?
C3 K2 C7 131.65(5) 2_665 . ?
C6 K2 C7 91.37(4) 2_665 . ?
C5 K2 C7 113.79(5) 2_665 . ?
C4 K2 C7 135.45(5) 2_665 . ?
K1 K2 C7 78.71(4) . . ?
O2 K2 C16 52.63(4) . . ?
O1 K2 C16 121.70(4) . . ?
N2 K2 C16 128.94(4) . . ?
C2 K2 C16 126.74(4) 2_665 . ?
C1 K2 C16 105.57(4) 2_665 . ?
C3 K2 C16 118.70(5) 2_665 . ?
C6 K2 C16 81.39(4) 2_665 . ?
C5 K2 C16 76.96(5) 2_665 . ?
C4 K2 C16 94.24(5) 2_665 . ?
K1 K2 C16 95.94(3) . . ?
C7 K2 C16 78.03(4) . . ?
C21 N1 C17 115.68(15) . . ?
C21 N1 K1 119.23(12) . . ?
C17 N1 K1 124.85(12) . . ?
C22 N2 C26 117.50(15) . . ?
C22 N2 K2 113.73(11) . . ?
C26 N2 K2 111.80(12) . . ?
C22 N2 K1 108.14(10) . . ?
C26 N2 K1 126.12(11) . . ?
K2 N2 K1 70.60(3) . . ?
C1 O1 K2 135.48(9) . . ?
C1 O1 K1 130.18(8) . . ?
K2 O1 K1 81.90(3) . . ?
C9 O2 K2 136.73(9) . . ?
C9 O2 K1 139.56(8) . . ?
K2 O2 K1 83.71(3) . . ?
O1 C1 C6 121.24(13) . . ?
O1 C1 C2 121.55(13) . . ?
C6 C1 C2 117.16(13) . . ?
O1 C1 K2 111.24(8) . 2_665 ?
C6 C1 K2 81.21(8) . 2_665 ?
C2 C1 K2 74.92(7) . 2_665 ?
C3 C2 C1 120.65(14) . . ?
C3 C2 C7 121.23(15) . . ?
C1 C2 C7 118.04(14) . . ?
C3 C2 K2 81.65(9) . 2_665 ?
C1 C2 K2 78.04(8) . 2_665 ?
C7 C2 K2 108.04(10) . 2_665 ?
C4 C3 C2 121.41(15) . . ?
C4 C3 K2 82.53(9) . 2_665 ?
C2 C3 K2 72.47(8) . 2_665 ?
C3 C4 C5 118.88(15) . . ?
C3 C4 K2 72.65(9) . 2_665 ?
C5 C4 K2 77.76(9) . 2_665 ?
C4 C5 C6 121.83(15) . . ?
C4 C5 K2 77.78(9) . 2_665 ?
C6 C5 K2 74.16(8) . 2_665 ?
C5 C6 C1 120.06(14) . . ?
C5 C6 C8 121.59(14) . . ?
C1 C6 C8 118.31(13) . . ?
C5 C6 K2 80.97(9) . 2_665 ?
C1 C6 K2 72.50(8) . 2_665 ?
C8 C6 K2 115.14(11) . 2_665 ?
C2 C7 K2 101.06(11) . . ?
O2 C9 C14 121.25(12) . . ?
O2 C9 C10 121.19(12) . . ?
C14 C9 C10 117.55(12) . . ?
O2 C9 K1 121.64(9) . 2_666 ?
C14 C9 K1 74.64(7) . 2_666 ?
C10 C9 K1 74.69(7) . 2_666 ?
C11 C10 C9 120.20(14) . . ?
C11 C10 C15 121.84(14) . . ?
C9 C10 C15 117.96(13) . . ?
C11 C10 K1 71.62(8) . 2_666 ?
C9 C10 K1 81.20(8) . 2_666 ?
C15 C10 K1 118.93(10) . 2_666 ?
C10 C11 C12 121.49(15) . . ?
C10 C11 K1 84.24(9) . 2_666 ?
C12 C11 K1 74.21(9) . 2_666 ?
C13 C12 C11 118.99(14) . . ?
C13 C12 K1 80.75(9) . 2_666 ?
C11 C12 K1 80.57(9) . 2_666 ?
C12 C13 C14 121.58(14) . . ?
C12 C13 K1 74.15(9) . 2_666 ?
C14 C13 K1 84.01(8) . 2_666 ?
C13 C14 C9 120.18(14) . . ?
C13 C14 C16 121.53(14) . . ?
C9 C14 C16 118.28(13) . . ?
C13 C14 K1 71.79(8) . 2_666 ?
C9 C14 K1 81.31(8) . 2_666 ?
C16 C14 K1 119.22(10) . 2_666 ?
C14 C16 K2 99.65(9) . . ?
N1 C17 C18 124.21(17) . . ?
C19 C18 C17 118.71(17) . . ?
C18 C19 C20 118.43(16) . . ?
C19 C20 C21 119.03(17) . . ?
N1 C21 C20 123.94(17) . . ?
N2 C22 C23 122.40(17) . . ?
C22 C23 C24 117.65(19) . . ?
C25 C24 C23 118.81(18) . . ?
C26 C25 C24 119.04(19) . . ?
N2 C26 C25 124.6(2) . . ?

loop_
_geom_bond_atom_site_label_1
_geom_bond_atom_site_label_2
_geom_bond_distance
_geom_bond_site_symmetry_2
_geom_bond_publ_flag
K1 O2 2.6191(12) . ?
K1 O1 2.6648(12) . ?
K1 N1 2.9257(15) . ?
K1 N2 3.0826(15) . ?
K1 C12 3.1353(17) 2_666 ?
K1 C11 3.2143(17) 2_666 ?
K1 C13 3.2168(16) 2_666 ?
K1 C14 3.3680(14) 2_666 ?
K1 C10 3.3698(15) 2_666 ?
K1 K2 3.4426(7) . ?
K1 C9 3.4526(14) 2_666 ?
K2 O2 2.5396(11) . ?
K2 O1 2.5871(11) . ?
K2 N2 2.8668(15) . ?
K2 C2 3.0341(14) 2_665 ?
K2 C1 3.0740(14) 2_665 ?
K2 C3 3.1482(16) 2_665 ?
K2 C6 3.1854(15) 2_665 ?
K2 C5 3.2700(16) 2_665 ?
K2 C4 3.2703(17) 2_665 ?
K2 C7 3.490(2) . ?
K2 C16 3.506(2) . ?
N1 C21 1.320(2) . ?
N1 C17 1.335(3) . ?
N2 C22 1.321(2) . ?
N2 C26 1.324(2) . ?
O1 C1 1.2993(17) . ?
O2 C9 1.2962(16) . ?
C1 C6 1.427(2) . ?
C1 C2 1.428(2) . ?
C1 K2 3.0740(14) 2_665 ?
C2 C3 1.389(2) . ?
C2 C7 1.504(2) . ?
C2 K2 3.0341(14) 2_665 ?
C3 C4 1.385(2) . ?
C3 K2 3.1482(16) 2_665 ?
C4 C5 1.386(2) . ?
C4 K2 3.2703(17) 2_665 ?
C5 C6 1.393(2) . ?
C5 K2 3.2700(16) 2_665 ?
C6 C8 1.501(2) . ?
C6 K2 3.1854(15) 2_665 ?
C9 C14 1.4232(19) . ?
C9 C10 1.4270(19) . ?
C9 K1 3.4526(14) 2_666 ?
C10 C11 1.385(2) . ?
C10 C15 1.502(2) . ?
C10 K1 3.3698(15) 2_666 ?
C11 C12 1.388(2) . ?
C11 K1 3.2143(17) 2_666 ?
C12 C13 1.383(2) . ?
C12 K1 3.1353(17) 2_666 ?
C13 C14 1.388(2) . ?
C13 K1 3.2168(16) 2_666 ?
C14 C16 1.504(2) . ?
C14 K1 3.3680(14) 2_666 ?
C17 C18 1.372(3) . ?
C18 C19 1.354(3) . ?
C19 C20 1.368(3) . ?
C20 C21 1.372(3) . ?
C22 C23 1.387(3) . ?
C23 C24 1.400(3) . ?
C24 C25 1.350(3) . ?
C25 C26 1.339(3) . ?
